data_1501609
loop_
_publ_author_name
'Dominic Lalibert\'e'
'Thierry Maris'
'James D. Wuest'

_publ_section_title
;
 Molecular tectonics - Use of urethanes and ureas derived from
 tetraphenylmethane and tetraphenylsilane to build porous chiral
 hydrogenbonded networks
;
_journal_name_full 'Can. J. Chem.'
_journal_page_first 386
_journal_page_last 398
_journal_paper_doi 10.1139/v03-208
_journal_volume 82
_journal_year 2004
_chemical_compound_source 'Synthesized by the authors. See text'
_chemical_formula_sum 'C29 H16 N4 S4'
_chemical_formula_weight 548.70
_chemical_name_systematic
; 
 ? 
;
_space_group_IT_number 14
_symmetry_cell_setting monoclinic
_symmetry_space_group_name_Hall '-P 2yn'
_symmetry_space_group_name_H-M 'P 1 21/n 1'
_atom_sites_solution_hydrogens geom
_atom_sites_solution_primary direct
_atom_sites_solution_secondary difmap
_audit_creation_method SHELXL-97
_cell_angle_alpha 90.00
_cell_angle_beta 95.89
_cell_angle_gamma 90.00
_cell_formula_units_Z 4
_cell_length_a 11.6490(1)
_cell_length_b 11.4547(1)
_cell_length_c 20.5132(1)
_cell_measurement_reflns_used 20454
_cell_measurement_temperature 293(2)
_cell_measurement_theta_max 72.83
_cell_measurement_theta_min 2.17
_cell_volume 2722.74(4)
_computing_cell_refinement 'SMART (Bruker, 1999)'
_computing_data_collection 'SAINT (Bruker, 1999)'
_computing_data_reduction 'SAINT (Bruker, 1999)'
_computing_molecular_graphics 'XP (Bruker, 1999)'
_computing_publication_material 'UdMX (local program)'
_computing_structure_refinement 'SHELXL97 (Sheldrick, 1997)'
_computing_structure_solution 'SHELXS97 (Sheldrick, 1997)'
_diffrn_ambient_temperature 293(2)
_diffrn_detector_area_resol_mean 5.5
_diffrn_measured_fraction_theta_full 0.989
_diffrn_measured_fraction_theta_max 0.989
_diffrn_measurement_device_type 'Bruker Smart 2K'
_diffrn_measurement_method \w
_diffrn_radiation_monochromator graphite
_diffrn_radiation_source 'Sealed Tube'
_diffrn_radiation_type CuK\a
_diffrn_radiation_wavelength 1.54178
_diffrn_reflns_av_R_equivalents 0.026
_diffrn_reflns_av_sigmaI/netI 0.0182
_diffrn_reflns_limit_h_max 14
_diffrn_reflns_limit_h_min -14
_diffrn_reflns_limit_k_max 12
_diffrn_reflns_limit_k_min -13
_diffrn_reflns_limit_l_max 25
_diffrn_reflns_limit_l_min -25
_diffrn_reflns_number 33047
_diffrn_reflns_theta_full 72.91
_diffrn_reflns_theta_max 72.91
_diffrn_reflns_theta_min 4.19
_diffrn_standards_decay_% -0.11
_diffrn_standards_number 236
_exptl_absorpt_coefficient_mu 3.407
_exptl_absorpt_correction_T_max 0.5900
_exptl_absorpt_correction_T_min 0.3600
_exptl_absorpt_correction_type multi-scan
_exptl_absorpt_process_details 'Sadabs (Sheldrick,1996)'
_exptl_crystal_colour Colourless
_exptl_crystal_density_diffrn 1.339
_exptl_crystal_density_method 'not measured'
_exptl_crystal_description block
_exptl_crystal_F_000 1128
_exptl_crystal_size_max 0.44
_exptl_crystal_size_mid 0.20
_exptl_crystal_size_min 0.16
_refine_diff_density_max 0.963
_refine_diff_density_min -0.517
_refine_diff_density_rms 0.052
_refine_ls_extinction_method none
_refine_ls_goodness_of_fit_ref 1.056
_refine_ls_hydrogen_treatment constr
_refine_ls_matrix_type full
_refine_ls_number_parameters 341
_refine_ls_number_reflns 5381
_refine_ls_number_restraints 0
_refine_ls_restrained_S_all 1.056
_refine_ls_R_factor_all 0.0711
_refine_ls_R_factor_gt 0.0609
_refine_ls_shift/su_max 0.001
_refine_ls_shift/su_mean 0.000
_refine_ls_structure_factor_coef Fsqd
_refine_ls_weighting_details 'calc w=1/[\s^2^(Fo^2^)+(0.0970P)^2^+1.3029P] where P=(Fo^2^+2Fc^2^)/3'
_refine_ls_weighting_scheme calc
_refine_ls_wR_factor_gt 0.1727
_refine_ls_wR_factor_ref 0.1810
_reflns_number_gt 4354
_reflns_number_total 5381
_reflns_threshold_expression >2sigma(I)
_cod_data_source_file deposit.cif
_cod_data_source_block jiw336
_cod_original_cell_volume 2722.75(4)
_cod_original_sg_symbol_H-M P21/n
_cod_database_code 1501609

loop_
_symmetry_equiv_pos_as_xyz
'x, y, z'
'-x+1/2, y+1/2, -z+1/2'
'-x, -y, -z'
'x-1/2, -y-1/2, z-1/2'

loop_
_atom_site_label
_atom_site_type_symbol
_atom_site_fract_x
_atom_site_fract_y
_atom_site_fract_z
_atom_site_U_iso_or_equiv
_atom_site_adp_type
_atom_site_occupancy
_atom_site_symmetry_multiplicity
_atom_site_calc_flag
_atom_site_refinement_flags
_atom_site_disorder_assembly
_atom_site_disorder_group
C1 C 0.3824(2) 0.4585(2) 0.20543(11) 0.0445(5) Uani 1 1 d . . .
C10 C 0.4410(2) 0.5504(2) 0.16452(12) 0.0502(6) Uani 1 1 d . . .
C11 C 0.3905(3) 0.6600(2) 0.15570(13) 0.0577(7) Uani 1 1 d . . .
H11 H 0.3216 0.6752 0.1734 0.069 Uiso 1 1 calc . . .
C12 C 0.4401(3) 0.7468(2) 0.12130(15) 0.0681(8) Uani 1 1 d . . .
H12 H 0.4048 0.8194 0.1159 0.082 Uiso 1 1 calc . . .
C13 C 0.5410(3) 0.7258(3) 0.09521(16) 0.0726(9) Uani 1 1 d . . .
C14 C 0.5939(3) 0.6197(3) 0.1044(2) 0.0862(11) Uani 1 1 d . . .
H14 H 0.6631 0.6057 0.0868 0.103 Uiso 1 1 calc . . .
C15 C 0.5450(3) 0.5329(3) 0.13962(18) 0.0707(8) Uani 1 1 d . . .
H15 H 0.5830 0.4619 0.1466 0.085 Uiso 1 1 calc . . .
N16 N 0.5913(3) 0.8123(3) 0.05968(17) 0.0988(11) Uani 1 1 d . . .
C17 C 0.6274(3) 0.8971(3) 0.03949(14) 0.0632(7) Uani 1 1 d . . .
S18 S 0.67897(8) 1.01007(7) 0.01083(4) 0.0734(3) Uani 1 1 d . . .
C20 C 0.2550(2) 0.4388(2) 0.17882(12) 0.0466(5) Uani 1 1 d . . .
C21 C 0.2102(3) 0.4742(3) 0.11680(14) 0.0625(7) Uani 1 1 d . . .
H21 H 0.2567 0.5154 0.0906 0.075 Uiso 1 1 calc . . .
C22 C 0.0976(3) 0.4492(3) 0.09318(15) 0.0737(9) Uani 1 1 d . . .
H22 H 0.0691 0.4735 0.0514 0.088 Uiso 1 1 calc . . .
C23 C 0.0275(3) 0.3885(3) 0.13130(17) 0.0665(8) Uani 1 1 d . . .
C24 C 0.0707(2) 0.3499(2) 0.19248(16) 0.0601(7) Uani 1 1 d . . .
H24 H 0.0243 0.3075 0.2182 0.072 Uiso 1 1 calc . . .
C25 C 0.1832(2) 0.3747(2) 0.21522(13) 0.0525(6) Uani 1 1 d . . .
H25 H 0.2121 0.3476 0.2564 0.063 Uiso 1 1 calc . . .
N26 N -0.0867(3) 0.3647(3) 0.10775(17) 0.0925(10) Uani 1 1 d . . .
C27 C -0.1700(3) 0.3545(3) 0.07390(15) 0.0634(7) Uani 1 1 d . . .
y8 S -0.28763(9) 0.33687(11) 0.03042(5) 0.0979(4) Uani 1 1 d . . .
C30 C 0.4369(2) 0.33562(19) 0.20265(11) 0.0426(5) Uani 1 1 d . . .
C31 C 0.4538(3) 0.2852(2) 0.14249(13) 0.0549(6) Uani 1 1 d . . .
H31 H 0.4316 0.3263 0.1042 0.066 Uiso 1 1 calc . . .
C32 C 0.5026(3) 0.1763(2) 0.13828(14) 0.0602(7) Uani 1 1 d . . .
H32 H 0.5139 0.1449 0.0976 0.072 Uiso 1 1 calc . . .
C33 C 0.5344(2) 0.1139(2) 0.19508(14) 0.0530(6) Uani 1 1 d . . .
C34 C 0.5116(3) 0.1580(2) 0.25485(13) 0.0542(6) Uani 1 1 d . . .
H34 H 0.5283 0.1141 0.2928 0.065 Uiso 1 1 calc . . .
C35 C 0.4633(2) 0.2683(2) 0.25810(12) 0.0496(6) Uani 1 1 d . . .
H35 H 0.4484 0.2978 0.2986 0.059 Uiso 1 1 calc . . .
N36 N 0.5899(3) 0.0062(2) 0.19183(14) 0.0706(7) Uani 1 1 d . . .
C37 C 0.6499(2) -0.0680(2) 0.21489(16) 0.0610(7) Uani 1 1 d . . .
S38 S 0.72828(8) -0.17215(8) 0.24068(6) 0.0919(3) Uani 1 1 d . . .
C40 C 0.3965(2) 0.50835(19) 0.27588(12) 0.0444(5) Uani 1 1 d . . .
C41 C 0.3072(2) 0.5533(2) 0.30743(12) 0.0509(6) Uani 1 1 d . . .
H41 H 0.2328 0.5530 0.2861 0.061 Uiso 1 1 calc . . .
C42 C 0.3259(3) 0.5989(2) 0.37006(13) 0.0584(7) Uani 1 1 d . . .
H42 H 0.2646 0.6288 0.3905 0.070 Uiso 1 1 calc . . .
C43 C 0.4353(3) 0.5999(2) 0.40191(13) 0.0586(7) Uani 1 1 d . A .
C44 C 0.5270(3) 0.5587(3) 0.37126(15) 0.0635(7) Uani 1 1 d . . .
H44 H 0.6014 0.5606 0.3926 0.076 Uiso 1 1 calc . . .
C45 C 0.5071(2) 0.5144(2) 0.30844(14) 0.0570(7) Uani 1 1 d . . .
H45 H 0.5692 0.4881 0.2874 0.068 Uiso 1 1 calc . . .
N46 N 0.4555(3) 0.6466(2) 0.46516(12) 0.0765(8) Uani 1 1 d . . .
C47A C 0.4339(4) 0.7012(3) 0.50954(17) 0.0647(9) Uani 0.848(2) 1 d P A 1
S48A S 0.40954(17) 0.77328(13) 0.57224(6) 0.1121(6) Uani 0.848(2) 1 d P A 1
C47B C 0.503(2) 0.683(2) 0.5066(11) 0.0647(9) Uani 0.152(2) 1 d P A 2
S48B S 0.5308(10) 0.7585(7) 0.5718(3) 0.1121(6) Uani 0.152(2) 1 d P A 2

loop_
_atom_site_aniso_label
_atom_site_aniso_U_11
_atom_site_aniso_U_22
_atom_site_aniso_U_33
_atom_site_aniso_U_23
_atom_site_aniso_U_13
_atom_site_aniso_U_12
C1 0.0519(13) 0.0376(12) 0.0432(12) 0.0003(9) 0.0018(10) 0.0012(10)
C10 0.0630(15) 0.0388(12) 0.0475(13) 0.0009(10) -0.0003(11) -0.0031(11)
C11 0.0800(19) 0.0407(13) 0.0513(14) 0.0002(11) 0.0010(13) 0.0005(12)
C12 0.103(2) 0.0404(14) 0.0578(16) 0.0038(12) -0.0074(16) -0.0038(14)
C13 0.095(2) 0.0571(18) 0.0649(18) 0.0133(14) 0.0028(16) -0.0202(16)
C14 0.086(2) 0.068(2) 0.108(3) 0.020(2) 0.029(2) -0.0122(18)
C15 0.0685(19) 0.0514(16) 0.094(2) 0.0159(16) 0.0184(17) -0.0013(13)
N16 0.129(3) 0.0715(19) 0.095(2) 0.0277(17) 0.007(2) -0.0357(19)
C17 0.0749(19) 0.0574(17) 0.0584(16) 0.0022(13) 0.0120(14) -0.0015(14)
S18 0.0845(6) 0.0586(5) 0.0795(5) 0.0152(4) 0.0204(4) -0.0088(4)
C20 0.0531(14) 0.0381(12) 0.0473(12) -0.0046(10) -0.0023(10) 0.0044(10)
C21 0.0699(18) 0.0671(18) 0.0479(14) 0.0021(13) -0.0061(13) -0.0028(14)
C22 0.080(2) 0.078(2) 0.0565(16) -0.0041(15) -0.0237(15) 0.0084(17)
C23 0.0550(16) 0.0581(17) 0.083(2) -0.0194(15) -0.0118(15) 0.0067(13)
C24 0.0562(15) 0.0476(14) 0.0757(18) -0.0068(13) 0.0026(13) 0.0002(11)
C25 0.0559(14) 0.0426(13) 0.0571(14) 0.0022(11) -0.0030(11) 0.0015(11)
N26 0.0640(17) 0.096(2) 0.110(2) -0.0281(19) -0.0260(16) 0.0063(15)
C27 0.0647(18) 0.0624(17) 0.0623(17) -0.0023(13) 0.0030(14) -0.0076(13)
y8 0.0723(6) 0.1277(9) 0.0880(6) -0.0008(6) -0.0190(5) -0.0268(5)
C30 0.0451(12) 0.0376(12) 0.0449(12) -0.0020(9) 0.0031(9) -0.0020(9)
C31 0.0701(17) 0.0496(14) 0.0456(13) 0.0017(11) 0.0093(12) 0.0053(12)
C32 0.0797(19) 0.0512(15) 0.0517(14) -0.0087(12) 0.0160(13) 0.0059(13)
C33 0.0544(14) 0.0382(13) 0.0666(16) -0.0053(11) 0.0070(12) -0.0001(10)
C34 0.0672(17) 0.0426(13) 0.0512(14) 0.0026(10) -0.0011(12) -0.0004(11)
C35 0.0629(15) 0.0418(13) 0.0433(12) -0.0025(10) 0.0023(10) 0.0025(11)
N36 0.0802(17) 0.0479(13) 0.0843(18) -0.0053(12) 0.0106(14) 0.0134(12)
C37 0.0565(16) 0.0496(15) 0.0785(19) -0.0095(14) 0.0143(14) -0.0034(12)
S38 0.0654(5) 0.0688(6) 0.1392(9) 0.0095(5) -0.0003(5) 0.0162(4)
C40 0.0548(13) 0.0329(11) 0.0445(12) -0.0006(9) -0.0002(10) 0.0023(9)
C41 0.0536(14) 0.0490(14) 0.0495(13) 0.0010(11) 0.0026(11) 0.0037(11)
C42 0.0721(18) 0.0541(15) 0.0504(14) -0.0015(12) 0.0131(13) 0.0028(13)
C43 0.086(2) 0.0439(14) 0.0443(13) -0.0013(11) -0.0014(13) -0.0016(13)
C44 0.0670(17) 0.0542(16) 0.0649(17) -0.0105(13) -0.0146(14) 0.0027(13)
C45 0.0546(15) 0.0506(15) 0.0641(16) -0.0142(12) -0.0023(12) 0.0056(11)
N46 0.113(2) 0.0662(16) 0.0488(13) -0.0114(12) -0.0003(14) -0.0077(15)
C47A 0.085(3) 0.0570(19) 0.0494(17) 0.0017(15) -0.0074(19) -0.006(2)
S48A 0.1764(15) 0.0990(9) 0.0602(6) -0.0251(6) 0.0088(7) 0.0081(9)
C47B 0.085(3) 0.0570(19) 0.0494(17) 0.0017(15) -0.0074(19) -0.006(2)
S48B 0.1764(15) 0.0990(9) 0.0602(6) -0.0251(6) 0.0088(7) 0.0081(9)

loop_
_atom_type_symbol
_atom_type_description
_atom_type_scat_dispersion_real
_atom_type_scat_dispersion_imag
_atom_type_scat_source
C C 0.0181 0.0091 'International Tables Vol C Tables 4.2.6.8 and 6.1.1.4'
H H 0.0000 0.0000 'International Tables Vol C Tables 4.2.6.8 and 6.1.1.4'
N N 0.0311 0.0180 'International Tables Vol C Tables 4.2.6.8 and 6.1.1.4'
S S 0.3331 0.5567 'International Tables Vol C Tables 4.2.6.8 and 6.1.1.4'

loop_
_geom_angle_atom_site_label_1
_geom_angle_atom_site_label_2
_geom_angle_atom_site_label_3
_geom_angle
_geom_angle_publ_flag
C20 C1 C40 113.0(2) y
C20 C1 C30 103.76(18) y
C40 C1 C30 111.45(19) y
C20 C1 C10 111.66(19) y
C40 C1 C10 104.16(19) y
C30 C1 C10 113.1(2) y
C15 C10 C11 117.4(2) y
C15 C10 C1 123.8(2) y
C11 C10 C1 118.7(2) y
C12 C11 C10 121.5(3) y
C12 C11 H11 119.2 ?
C10 C11 H11 119.2 ?
C13 C12 C11 119.9(3) y
C13 C12 H12 120.1 ?
C11 C12 H12 120.1 ?
C12 C13 C14 119.9(3) y
C12 C13 N16 120.4(3) y
C14 C13 N16 119.7(4) y
C13 C14 C15 120.4(3) y
C13 C14 H14 119.8 ?
C15 C14 H14 119.8 ?
C10 C15 C14 120.9(3) y
C10 C15 H15 119.5 ?
C14 C15 H15 119.5 ?
C17 N16 C13 167.3(4) y
N16 C17 S18 178.2(3) y
C21 C20 C25 117.2(2) y
C21 C20 C1 122.7(2) y
C25 C20 C1 119.8(2) y
C22 C21 C20 121.1(3) y
C22 C21 H21 119.4 ?
C20 C21 H21 119.4 ?
C23 C22 C21 120.2(3) y
C23 C22 H22 119.9 ?
C21 C22 H22 119.9 ?
C22 C23 C24 119.8(3) y
C22 C23 N26 120.2(3) y
C24 C23 N26 120.0(3) y
C25 C24 C23 119.3(3) y
C25 C24 H24 120.3 ?
C23 C24 H24 120.3 ?
C24 C25 C20 122.2(2) y
C24 C25 H25 118.9 ?
C20 C25 H25 118.9 ?
C27 N26 C23 162.4(4) y
N26 C27 y8 176.9(3) y
C35 C30 C31 117.2(2) y
C35 C30 C1 122.3(2) y
C31 C30 C1 120.3(2) y
C32 C31 C30 121.8(2) y
C32 C31 H31 119.1 ?
C30 C31 H31 119.1 ?
C31 C32 C33 119.4(2) y
C31 C32 H32 120.3 ?
C33 C32 H32 120.3 ?
C34 C33 C32 120.0(2) y
C34 C33 N36 119.9(3) y
C32 C33 N36 120.1(3) y
C33 C34 C35 119.5(2) y
C33 C34 H34 120.2 ?
C35 C34 H34 120.2 ?
C30 C35 C34 121.7(2) y
C30 C35 H35 119.2 ?
C34 C35 H35 119.2 ?
C37 N36 C33 152.0(3) y
N36 C37 S38 175.7(3) y
C41 C40 C45 117.5(2) y
C41 C40 C1 124.3(2) y
C45 C40 C1 118.1(2) y
C40 C41 C42 121.5(2) y
C40 C41 H41 119.3 ?
C42 C41 H41 119.3 ?
C43 C42 C41 119.7(3) y
C43 C42 H42 120.1 ?
C41 C42 H42 120.1 ?
C42 C43 C44 120.4(2) y
C42 C43 N46 120.3(3) y
C44 C43 N46 119.3(3) y
C43 C44 C45 119.2(3) y
C43 C44 H44 120.4 ?
C45 C44 H44 120.4 ?
C44 C45 C40 121.6(3) y
C44 C45 H45 119.2 ?
C40 C45 H45 119.2 ?
C47B N46 C47A 44.30(14) y
C47B N46 C43 157.80(15) y
C47A N46 C43 155.3(4) y
N46 C47A S48A 177.3(4) y
N46 C47B S48B 160(2) y

loop_
_geom_bond_atom_site_label_1
_geom_bond_atom_site_label_2
_geom_bond_distance
_geom_bond_publ_flag
C1 C20 1.543(3) y
C1 C40 1.547(3) y
C1 C30 1.547(3) y
C1 C10 1.548(3) y
C10 C15 1.377(4) y
C10 C11 1.391(4) y
C11 C12 1.380(4) y
C11 H11 0.93 ?
C12 C13 1.361(5) y
C12 H12 0.93 ?
C13 C14 1.367(5) y
C13 N16 1.395(4) y
C14 C15 1.386(4) y
C14 H14 0.93 ?
C15 H15 0.93 ?
N16 C17 1.152(4) y
C17 S18 1.567(3) y
C20 C21 1.385(4) y
C20 C25 1.388(4) y
C21 C22 1.381(4) y
C21 H21 0.93 ?
C22 C23 1.376(5) y
C22 H22 0.93 ?
C23 C24 1.377(5) y
C23 N26 1.394(4) y
C24 C25 1.374(4) y
C24 H24 0.93 ?
C25 H25 0.93 ?
N26 C27 1.140(4) y
C27 y8 1.570(3) y
C30 C35 1.382(3) y
C30 C31 1.395(3) y
C31 C32 1.377(4) y
C31 H31 0.93 ?
C32 C33 1.385(4) y
C32 H32 0.93 ?
C33 C34 1.377(4) y
C33 N36 1.397(3) y
C34 C35 1.388(4) y
C34 H34 0.93 ?
C35 H35 0.93 ?
N36 C37 1.169(4) y
C37 S38 1.562(3) y
C40 C41 1.380(4) y
C40 C45 1.391(4) y
C41 C42 1.384(4) y
C41 H41 0.93 ?
C42 C43 1.371(4) y
C42 H42 0.93 ?
C43 C44 1.377(4) y
C43 N46 1.400(4) y
C44 C45 1.382(4) y
C44 H44 0.93 ?
C45 H45 0.93 ?
N46 C47b 1.05(2) y
N46 C47a 1.154(5) y
C47a S48a 1.578(4) y
C47b S48b 1.60(2) y

loop_
_geom_torsion_atom_site_label_1
_geom_torsion_atom_site_label_2
_geom_torsion_atom_site_label_3
_geom_torsion_atom_site_label_4
_geom_torsion
_geom_torsion_publ_flag
C20 C1 C10 C15 -129.6(3) y
C40 C1 C10 C15 108.2(3) y
C30 C1 C10 C15 -13.0(4) y
C20 C1 C10 C11 54.8(3) y
C40 C1 C10 C11 -67.5(3) y
C30 C1 C10 C11 171.4(2) y
C15 C10 C11 C12 2.3(4) y
C1 C10 C11 C12 178.2(3) y
C10 C11 C12 C13 -0.1(5) y
C11 C12 C13 C14 -1.4(5) y
C11 C12 C13 N16 179.2(3) y
C12 C13 C14 C15 0.5(6) y
N16 C13 C14 C15 179.9(4) y
C11 C10 C15 C14 -3.2(5) y
C1 C10 C15 C14 -178.8(3) y
C13 C14 C15 C10 1.8(6) y
C12 C13 N16 C17 43(2) y
C14 C13 N16 C17 -136.80(18) y
C13 N16 C17 S18 157(11) y
C40 C1 C20 C21 133.5(3) y
C30 C1 C20 C21 -105.7(3) y
C10 C1 C20 C21 16.5(3) y
C40 C1 C20 C25 -52.2(3) y
C30 C1 C20 C25 68.6(3) y
C10 C1 C20 C25 -169.2(2) y
C25 C20 C21 C22 1.8(4) y
C1 C20 C21 C22 176.2(3) y
C20 C21 C22 C23 0.2(5) y
C21 C22 C23 C24 -1.7(5) y
C21 C22 C23 N26 179.1(3) y
C22 C23 C24 C25 1.3(4) y
N26 C23 C24 C25 -179.6(3) y
C23 C24 C25 C20 0.7(4) y
C21 C20 C25 C24 -2.2(4) y
C1 C20 C25 C24 -176.8(2) y
C22 C23 N26 C27 12.40(13) y
C24 C23 N26 C27 -166.70(11) y
C23 N26 C27 y8 171(5) y
C20 C1 C30 C35 -104.6(3) y
C40 C1 C30 C35 17.2(3) y
C10 C1 C30 C35 134.2(2) y
C20 C1 C30 C31 70.8(3) y
C40 C1 C30 C31 -167.3(2) y
C10 C1 C30 C31 -50.4(3) y
C35 C30 C31 C32 -4.6(4) y
C1 C30 C31 C32 179.7(3) y
C30 C31 C32 C33 0.9(5) y
C31 C32 C33 C34 3.6(4) y
C31 C32 C33 N36 -176.4(3) y
C32 C33 C34 C35 -4.2(4) y
N36 C33 C34 C35 175.8(3) y
C31 C30 C35 C34 4.0(4) y
C1 C30 C35 C34 179.6(2) y
C33 C34 C35 C30 0.3(4) y
C34 C33 N36 C37 -24.1(8) y
C32 C33 N36 C37 155.9(6) y
C33 N36 C37 S38 179(100) y
C20 C1 C40 C41 -12.5(3) y
C30 C1 C40 C41 -128.9(2) y
C10 C1 C40 C41 108.8(3) y
C20 C1 C40 C45 171.2(2) y
C30 C1 C40 C45 54.8(3) y
C10 C1 C40 C45 -67.4(3) y
C45 C40 C41 C42 -2.3(4) y
C1 C40 C41 C42 -178.6(2) y
C40 C41 C42 C43 0.0(4) y
C41 C42 C43 C44 1.7(4) y
C41 C42 C43 N46 179.6(3) y
C42 C43 C44 C45 -1.1(4) y
N46 C43 C44 C45 -179.0(3) y
C43 C44 C45 C40 -1.3(5) y
C41 C40 C45 C44 3.0(4) y
C1 C40 C45 C44 179.5(3) y
C42 C43 N46 C47B -160(3) y
C44 C43 N46 C47B 18(3) y
C42 C43 N46 C47A -17.2(9) y
C44 C43 N46 C47A 160.7(7) y
C47B N46 C47A S48A -29(8) y
C43 N46 C47A S48A 170(8) y
C47A N46 C47B S48B -9(4) y
C43 N46 C47B S48B 150(4) y
